data_7124128
loop_
_publ_author_name
'Lama, Prem'
'Hazra, Arpan'
'Barbour, Len'

_publ_section_title
;
 Accordion and layer-sliding motion to produce anomalous thermal expansion
 behaviour in 2D-coordination polymers
;
_journal_name_full 'Chemical Communications'
_journal_paper_doi 10.1039/C9CC06634A
_journal_year 2019
_chemical_formula_sum 'C21 H18 N2 O4 Zn'
_chemical_formula_weight 427.74
_space_group_crystal_system orthorhombic
_space_group_IT_number 61
_space_group_name_Hall '-P 2ac 2ab'
_space_group_name_H-M_alt 'P b c a'
_symmetry_space_group_name_Hall '-P 2ac 2ab'
_symmetry_space_group_name_H-M 'P b c a'
_atom_sites_solution_hydrogens geom
_audit_creation_method SHELXL-2016/6
_audit_update_record
;
2019-08-14 deposited with the CCDC.    2019-09-09 downloaded from the CCDC.
;
_cell_angle_alpha 90
_cell_angle_beta 90
_cell_angle_gamma 90
_cell_formula_units_Z 8
_cell_length_a 11.7522(19)
_cell_length_b 16.5678(27)
_cell_length_c 19.6125(31)
_cell_measurement_reflns_used 9979
_cell_measurement_temperature 260(2)
_cell_measurement_theta_max 23.97
_cell_measurement_theta_min 2.36
_cell_volume 3818.7(11)
_computing_cell_refinement 'Bruker SAINT'
_computing_data_collection 'Bruker APEX2'
_computing_data_reduction 'Bruker SAINT'
_computing_molecular_graphics 'Bruker SHELXTL'
_computing_publication_material 'Bruker SHELXTL'
_computing_structure_refinement 'SHELXL-2016/6 (Sheldrick, 2016)'
_computing_structure_solution 'SHELXL-2016/6 (Sheldrick, 2016)'
_diffrn_ambient_temperature 260(2)
_diffrn_measured_fraction_theta_full 0.991
_diffrn_measured_fraction_theta_max 0.991
_diffrn_measurement_device_type 'Bruker APEX-II CCD'
_diffrn_measurement_method '\f and \w scans'
_diffrn_radiation_type MoK\a
_diffrn_radiation_wavelength 0.71073
_diffrn_reflns_av_R_equivalents 0.0544
_diffrn_reflns_av_unetI/netI 0.0203
_diffrn_reflns_Laue_measured_fraction_full 0.991
_diffrn_reflns_Laue_measured_fraction_max 0.991
_diffrn_reflns_limit_h_max 13
_diffrn_reflns_limit_h_min -13
_diffrn_reflns_limit_k_max 19
_diffrn_reflns_limit_k_min -19
_diffrn_reflns_limit_l_max 23
_diffrn_reflns_limit_l_min -23
_diffrn_reflns_number 50353
_diffrn_reflns_point_group_measured_fraction_full 0.991
_diffrn_reflns_point_group_measured_fraction_max 0.991
_diffrn_reflns_theta_full 24.998
_diffrn_reflns_theta_max 24.998
_diffrn_reflns_theta_min 2.365
_exptl_absorpt_coefficient_mu 1.316
_exptl_absorpt_correction_T_max 0.886
_exptl_absorpt_correction_T_min 0.470
_exptl_absorpt_correction_type multi-scan
_exptl_absorpt_process_details SADABS
_exptl_crystal_colour colorless
_exptl_crystal_density_diffrn 1.488
_exptl_crystal_description block
_exptl_crystal_F_000 1760
_exptl_crystal_size_max 0.675
_exptl_crystal_size_mid 0.165
_exptl_crystal_size_min 0.094
_refine_diff_density_max 0.770
_refine_diff_density_min -0.593
_refine_diff_density_rms 0.064
_refine_ls_extinction_method none
_refine_ls_goodness_of_fit_ref 1.116
_refine_ls_hydrogen_treatment constr
_refine_ls_matrix_type full
_refine_ls_number_parameters 253
_refine_ls_number_reflns 3331
_refine_ls_number_restraints 0
_refine_ls_restrained_S_all 1.116
_refine_ls_R_factor_all 0.0592
_refine_ls_R_factor_gt 0.0456
_refine_ls_shift/su_max 0.000
_refine_ls_shift/su_mean 0.000
_refine_ls_structure_factor_coef Fsqd
_refine_ls_weighting_details 'w=1/[\s^2^(Fo^2^)+(0.0308P)^2^+8.8046P] where P=(Fo^2^+2Fc^2^)/3'
_refine_ls_weighting_scheme calc
_refine_ls_wR_factor_gt 0.0984
_refine_ls_wR_factor_ref 0.1095
_reflns_Friedel_coverage 0.000
_reflns_number_gt 2757
_reflns_number_total 3331
_reflns_threshold_expression 'I > 2\s(I)'
_cod_data_source_file c9cc06634a3.cif
_cod_data_source_block 1_260K
_cod_original_cell_volume 3818.71(11)
_cod_database_code 7124128
_shelx_shelxl_version_number 2016/6
_shelx_space_group_comment
;
The symmetry employed for this shelxl refinement is uniquely defined
by the following loop, which should always be used as a source of
symmetry information in preference to the above space-group names.
They are only intended as comments.
;
_shelx_estimated_absorpt_t_min 0.470
_shelx_estimated_absorpt_t_max 0.886

loop_
_space_group_symop_operation_xyz
'x, y, z'
'-x+1/2, -y, z+1/2'
'x+1/2, -y+1/2, -z'
'-x, y+1/2, -z+1/2'
'-x, -y, -z'
'x-1/2, y, -z-1/2'
'-x-1/2, y-1/2, z'
'x, -y-1/2, z-1/2'

loop_
_atom_site_label
_atom_site_type_symbol
_atom_site_fract_x
_atom_site_fract_y
_atom_site_fract_z
_atom_site_U_iso_or_equiv
_atom_site_adp_type
_atom_site_occupancy
_atom_site_site_symmetry_order
_atom_site_calc_flag
_atom_site_refinement_flags_posn
_atom_site_refinement_flags_adp
Zn1 Zn 0.03399(4) 0.11200(2) 0.37093(2) 0.03517(15) Uani 1 1 d . .
O1 O -0.0151(3) 0.15666(18) 0.46065(14) 0.0548(8) Uani 1 1 d . .
O2 O 0.1346(3) 0.22991(18) 0.43382(15) 0.0589(8) Uani 1 1 d . .
O3 O 0.0023(4) 0.3217(2) 0.78906(18) 0.0918(14) Uani 1 1 d . .
O4 O 0.1153(6) 0.4087(5) 0.7550(3) 0.206(4) Uani 1 1 d . .
N1 N 0.1810(3) 0.04687(18) 0.39108(16) 0.0380(7) Uani 1 1 d . .
N2 N 0.9120(3) 0.02209(19) 0.36418(15) 0.0373(7) Uani 1 1 d . .
C1 C 0.0601(4) 0.2102(2) 0.4742(2) 0.0444(10) Uani 1 1 d . .
C2 C 0.0573(3) 0.2458(2) 0.54448(18) 0.0385(9) Uani 1 1 d . .
C3 C 0.1465(4) 0.2938(2) 0.5659(2) 0.0480(10) Uani 1 1 d . .
H3 H 0.206010 0.305191 0.536182 0.058 Uiso 1 1 calc R U
C4 C 0.1479(4) 0.3248(3) 0.6309(2) 0.0588(12) Uani 1 1 d . .
H4 H 0.207256 0.358314 0.644361 0.071 Uiso 1 1 calc R U
C5 C 0.0629(4) 0.3069(3) 0.6761(2) 0.0549(12) Uani 1 1 d . .
C6 C -0.0263(4) 0.2593(3) 0.6554(2) 0.0546(12) Uani 1 1 d . .
H6 H -0.084508 0.246892 0.685771 0.066 Uiso 1 1 calc R U
C7 C -0.0298(4) 0.2295(2) 0.5889(2) 0.0468(10) Uani 1 1 d . .
H7 H -0.091303 0.198537 0.574647 0.056 Uiso 1 1 calc R U
C8 C 0.0624(6) 0.3455(4) 0.7452(3) 0.0860(18) Uani 1 1 d . .
C9 C 0.2801(3) 0.0861(2) 0.3934(2) 0.0493(10) Uani 1 1 d . .
H9 H 0.279701 0.142022 0.389747 0.059 Uiso 1 1 calc R U
C10 C 0.3826(3) 0.0475(2) 0.4008(2) 0.0506(11) Uani 1 1 d . .
H10 H 0.449401 0.077550 0.402071 0.061 Uiso 1 1 calc R U
C11 C 0.3874(3) -0.0348(2) 0.4065(2) 0.0420(9) Uani 1 1 d . .
C12 C 0.2848(3) -0.0754(2) 0.4034(2) 0.0519(11) Uani 1 1 d . .
H12 H 0.283230 -0.131382 0.406385 0.062 Uiso 1 1 calc R U
C13 C 0.1854(3) -0.0330(2) 0.3958(2) 0.0479(10) Uani 1 1 d . .
H13 H 0.117432 -0.061722 0.393910 0.057 Uiso 1 1 calc R U
C14 C 0.4992(3) -0.0778(3) 0.4129(2) 0.0503(11) Uani 1 1 d . .
H14A H 0.493941 -0.117445 0.449091 0.060 Uiso 1 1 calc R U
H14B H 0.557586 -0.039130 0.425402 0.060 Uiso 1 1 calc R U
C15 C 0.5337(3) -0.1197(3) 0.3473(3) 0.0531(11) Uani 1 1 d . .
H15A H 0.534667 -0.080515 0.310520 0.064 Uiso 1 1 calc R U
H15B H 0.477460 -0.160440 0.336161 0.064 Uiso 1 1 calc R U
C16 C 0.6513(3) -0.1597(3) 0.3524(3) 0.0596(13) Uani 1 1 d . .
H16A H 0.653496 -0.194014 0.392477 0.072 Uiso 1 1 calc R U
H16B H 0.663580 -0.193472 0.312705 0.072 Uiso 1 1 calc R U
C17 C 0.7452(3) -0.0978(2) 0.3570(2) 0.0447(10) Uani 1 1 d . .
C18 C 0.7903(3) -0.0734(3) 0.4179(2) 0.0495(10) Uani 1 1 d . .
H18 H 0.765687 -0.097257 0.458220 0.059 Uiso 1 1 calc R U
C19 C 0.8716(3) -0.0140(3) 0.4199(2) 0.0445(10) Uani 1 1 d . .
H19 H 0.899807 0.001872 0.462157 0.053 Uiso 1 1 calc R U
C20 C 0.8682(4) -0.0017(3) 0.3049(2) 0.0561(11) Uani 1 1 d . .
H20 H 0.894023 0.022791 0.265162 0.067 Uiso 1 1 calc R U
C21 C 0.7869(4) -0.0606(3) 0.3000(2) 0.0620(13) Uani 1 1 d . .
H21 H 0.759597 -0.075468 0.257252 0.074 Uiso 1 1 calc R U

loop_
_atom_site_aniso_label
_atom_site_aniso_U_11
_atom_site_aniso_U_22
_atom_site_aniso_U_33
_atom_site_aniso_U_23
_atom_site_aniso_U_13
_atom_site_aniso_U_12
Zn1 0.0400(3) 0.0350(2) 0.0305(2) 0.00084(17) 0.00021(18) 0.00218(19)
O1 0.070(2) 0.0503(17) 0.0440(16) -0.0148(13) -0.0081(14) 0.0026(16)
O2 0.085(2) 0.0472(17) 0.0442(16) -0.0023(14) 0.0149(16) 0.0077(17)
O3 0.171(4) 0.063(2) 0.041(2) -0.0075(17) 0.002(2) 0.027(3)
O4 0.183(6) 0.294(9) 0.142(5) -0.158(6) 0.044(4) -0.105(6)
N1 0.0366(17) 0.0335(16) 0.0440(18) 0.0022(14) 0.0000(14) -0.0017(14)
N2 0.0367(17) 0.0429(17) 0.0324(16) -0.0036(14) -0.0008(13) 0.0008(14)
C1 0.066(3) 0.0281(19) 0.040(2) -0.0014(17) -0.006(2) 0.0131(19)
C2 0.054(2) 0.0288(18) 0.0329(19) -0.0025(15) -0.0044(17) 0.0074(17)
C3 0.045(2) 0.050(2) 0.049(2) -0.010(2) -0.0022(19) 0.007(2)
C4 0.054(3) 0.067(3) 0.055(3) -0.018(2) -0.012(2) 0.002(2)
C5 0.075(3) 0.048(2) 0.042(2) -0.0125(19) -0.017(2) 0.014(2)
C6 0.081(3) 0.042(2) 0.040(2) 0.0048(18) 0.017(2) 0.006(2)
C7 0.062(3) 0.034(2) 0.044(2) -0.0025(17) -0.002(2) -0.006(2)
C8 0.116(5) 0.091(4) 0.051(3) -0.022(3) -0.007(3) 0.015(4)
C9 0.038(2) 0.036(2) 0.074(3) 0.005(2) 0.000(2) -0.0042(18)
C10 0.032(2) 0.043(2) 0.077(3) 0.006(2) 0.001(2) -0.0093(18)
C11 0.033(2) 0.044(2) 0.050(2) 0.0056(18) -0.0006(17) -0.0029(17)
C12 0.039(2) 0.032(2) 0.086(3) 0.009(2) -0.002(2) -0.0028(18)
C13 0.029(2) 0.040(2) 0.074(3) 0.005(2) 0.0009(19) -0.0073(17)
C14 0.034(2) 0.050(2) 0.067(3) 0.011(2) -0.0080(19) -0.0023(19)
C15 0.038(2) 0.043(2) 0.078(3) -0.001(2) -0.008(2) -0.0019(19)
C16 0.038(2) 0.041(2) 0.100(4) -0.009(2) -0.004(2) 0.0036(19)
C17 0.033(2) 0.038(2) 0.063(3) -0.0046(19) -0.0024(19) 0.0056(17)
C18 0.039(2) 0.055(3) 0.054(3) 0.015(2) -0.0014(19) -0.002(2)
C19 0.038(2) 0.059(3) 0.037(2) 0.0054(18) -0.0069(17) -0.0059(19)
C20 0.058(3) 0.073(3) 0.038(2) -0.003(2) 0.003(2) -0.016(2)
C21 0.059(3) 0.076(3) 0.051(3) -0.020(2) -0.004(2) -0.018(3)

loop_
_atom_type_symbol
_atom_type_description
_atom_type_scat_dispersion_real
_atom_type_scat_dispersion_imag
_atom_type_scat_source
C C 0.0033 0.0016 'International Tables Vol C Tables 4.2.6.8 and 6.1.1.4'
H H 0.0000 0.0000 'International Tables Vol C Tables 4.2.6.8 and 6.1.1.4'
N N 0.0061 0.0033 'International Tables Vol C Tables 4.2.6.8 and 6.1.1.4'
O O 0.0106 0.0060 'International Tables Vol C Tables 4.2.6.8 and 6.1.1.4'
Zn Zn 0.2839 1.4301 'International Tables Vol C Tables 4.2.6.8 and 6.1.1.4'

loop_
_geom_angle_atom_site_label_1
_geom_angle_atom_site_label_2
_geom_angle_atom_site_label_3
_geom_angle
_geom_angle_site_symmetry_1
_geom_angle_site_symmetry_3
O3 Zn1 O1 117.08(16) 8_565 .
O3 Zn1 N2 102.51(15) 8_565 1_455
O1 Zn1 N2 97.06(12) . 1_455
O3 Zn1 N1 126.83(18) 8_565 .
O1 Zn1 N1 105.41(12) . .
N2 Zn1 N1 102.38(12) 1_455 .
O3 Zn1 O4 53.73(19) 8_565 8_565
O1 Zn1 O4 165.4(2) . 8_565
N2 Zn1 O4 96.2(2) 1_455 8_565
N1 Zn1 O4 77.45(16) . 8_565
O3 Zn1 C8 25.9(2) 8_565 8_565
O1 Zn1 C8 141.1(2) . 8_565
N2 Zn1 C8 102.94(16) 1_455 8_565
N1 Zn1 C8 102.5(2) . 8_565
O4 Zn1 C8 28.03(19) 8_565 8_565
C1 O1 Zn1 103.9(3) . .
C8 O3 Zn1 107.0(4) . 8_566
C8 O4 Zn1 80.4(5) . 8_566
C13 N1 C9 116.7(3) . .
C13 N1 Zn1 124.3(3) . .
C9 N1 Zn1 118.7(3) . .
C20 N2 C19 116.5(3) . .
C20 N2 Zn1 122.4(3) . 1_655
C19 N2 Zn1 121.1(3) . 1_655
O2 C1 O1 123.0(4) . .
O2 C1 C2 120.3(4) . .
O1 C1 C2 116.6(4) . .
C7 C2 C3 119.1(4) . .
C7 C2 C1 121.5(4) . .
C3 C2 C1 119.3(4) . .
C4 C3 C2 120.4(4) . .
C4 C3 H3 119.8 . .
C2 C3 H3 119.8 . .
C5 C4 C3 120.7(4) . .
C5 C4 H4 119.6 . .
C3 C4 H4 119.6 . .
C4 C5 C6 119.4(4) . .
C4 C5 C8 119.8(5) . .
C6 C5 C8 120.6(5) . .
C5 C6 C7 120.1(4) . .
C5 C6 H6 120.0 . .
C7 C6 H6 120.0 . .
C2 C7 C6 120.2(4) . .
C2 C7 H7 119.9 . .
C6 C7 H7 119.9 . .
O3 C8 O4 118.1(6) . .
O3 C8 C5 121.3(6) . .
O4 C8 C5 120.1(7) . .
O3 C8 Zn1 47.1(3) . 8_566
O4 C8 Zn1 71.6(4) . 8_566
C5 C8 Zn1 168.3(5) . 8_566
N1 C9 C10 123.0(4) . .
N1 C9 H9 118.5 . .
C10 C9 H9 118.5 . .
C11 C10 C9 120.6(4) . .
C11 C10 H10 119.7 . .
C9 C10 H10 119.7 . .
C10 C11 C12 116.4(4) . .
C10 C11 C14 121.1(4) . .
C12 C11 C14 122.5(4) . .
C13 C12 C11 119.9(4) . .
C13 C12 H12 120.0 . .
C11 C12 H12 120.0 . .
N1 C13 C12 123.4(4) . .
N1 C13 H13 118.3 . .
C12 C13 H13 118.3 . .
C11 C14 C15 112.4(4) . .
C11 C14 H14A 109.1 . .
C15 C14 H14A 109.1 . .
C11 C14 H14B 109.1 . .
C15 C14 H14B 109.1 . .
H14A C14 H14B 107.9 . .
C14 C15 C16 112.5(4) . .
C14 C15 H15A 109.1 . .
C16 C15 H15A 109.1 . .
C14 C15 H15B 109.1 . .
C16 C15 H15B 109.1 . .
H15A C15 H15B 107.8 . .
C17 C16 C15 111.6(3) . .
C17 C16 H16A 109.3 . .
C15 C16 H16A 109.3 . .
C17 C16 H16B 109.3 . .
C15 C16 H16B 109.3 . .
H16A C16 H16B 108.0 . .
C21 C17 C18 116.2(4) . .
C21 C17 C16 121.3(4) . .
C18 C17 C16 122.4(4) . .
C17 C18 C19 120.5(4) . .
C17 C18 H18 119.8 . .
C19 C18 H18 119.8 . .
N2 C19 C18 123.1(4) . .
N2 C19 H19 118.5 . .
C18 C19 H19 118.5 . .
N2 C20 C21 122.9(4) . .
N2 C20 H20 118.6 . .
C21 C20 H20 118.6 . .
C17 C21 C20 120.9(4) . .
C17 C21 H21 119.6 . .
C20 C21 H21 119.6 . .

loop_
_geom_bond_atom_site_label_1
_geom_bond_atom_site_label_2
_geom_bond_distance
_geom_bond_site_symmetry_2
Zn1 O3 1.981(4) 8_565
Zn1 O1 1.994(3) .
Zn1 N2 2.072(3) 1_455
Zn1 N1 2.075(3) .
Zn1 O4 2.489(7) 8_565
Zn1 C8 2.586(6) 8_565
O1 C1 1.280(5) .
O2 C1 1.224(5) .
O3 C8 1.181(7) .
O4 C8 1.233(9) .
N1 C13 1.328(5) .
N1 C9 1.335(5) .
N2 C20 1.330(5) .
N2 C19 1.333(5) .
C1 C2 1.500(5) .
C2 C7 1.371(6) .
C2 C3 1.381(5) .
C3 C4 1.375(6) .
C3 H3 0.9300 .
C4 C5 1.367(7) .
C4 H4 0.9300 .
C5 C6 1.373(6) .
C5 C8 1.499(7) .
C6 C7 1.395(6) .
C6 H6 0.9300 .
C7 H7 0.9300 .
C9 C10 1.370(6) .
C9 H9 0.9300 .
C10 C11 1.369(6) .
C10 H10 0.9300 .
C11 C12 1.382(5) .
C11 C14 1.499(5) .
C12 C13 1.372(5) .
C12 H12 0.9300 .
C13 H13 0.9300 .
C14 C15 1.517(6) .
C14 H14A 0.9700 .
C14 H14B 0.9700 .
C15 C16 1.536(5) .
C15 H15A 0.9700 .
C15 H15B 0.9700 .
C16 C17 1.509(6) .
C16 H16A 0.9700 .
C16 H16B 0.9700 .
C17 C21 1.368(6) .
C17 C18 1.368(6) .
C18 C19 1.373(6) .
C18 H18 0.9300 .
C19 H19 0.9300 .
C20 C21 1.370(6) .
C20 H20 0.9300 .
C21 H21 0.9300 .
